data_7123541
loop_
_publ_author_name
'Jeoung, Sungeun'
'Lee, Songho'
'Lee, Jae Hwa'
'Lee, Soochan'
'Choe, Wonyoung'
'Moon, Dohyun'
'Moon, Hoi Ri'

_publ_section_title
;
 Tuning of the flexibility in metal-organic frameworks based on pendant
 arm macrocycles
;
_journal_name_full 'Chemical Communications'
_journal_paper_doi 10.1039/C9CC02819F
_journal_year 2019
_chemical_formula_moiety 'C44 H62 N16 Ni2 O8'
_chemical_formula_sum 'C44 H62 N16 Ni2 O8'
_chemical_formula_weight 1060.51
_chemical_name_systematic as-flexMOF(CN)
_space_group_crystal_system monoclinic
_space_group_IT_number 15
_space_group_name_Hall '-C 2yc'
_space_group_name_H-M_alt 'C 1 2/c 1'
_symmetry_space_group_name_Hall '-C 2yc'
_symmetry_space_group_name_H-M 'C 1 2/c 1'
_atom_sites_solution_hydrogens geom
_audit_creation_method SHELXL-2018/3
_audit_update_record
;
2019-05-17 deposited with the CCDC.    2019-05-24 downloaded from the CCDC.
;
_cell_angle_alpha 90
_cell_angle_beta 93.86(3)
_cell_angle_gamma 90
_cell_formula_units_Z 4
_cell_length_a 21.799(4)
_cell_length_b 25.727(5)
_cell_length_c 15.630(3)
_cell_measurement_reflns_used 88099
_cell_measurement_temperature 220(2)
_cell_measurement_theta_max 33.749
_cell_measurement_theta_min 0.401
_cell_volume 8746(3)
_computing_cell_refinement 'HKL3000sm(Otwinowski & Minor, 1997)'
_computing_data_collection 'PAL BL2D-SMDC Program(Shin et.al, 2016)'
_computing_data_reduction 'HKL3000sm(Otwinowski & Minor, 1997)'
_computing_molecular_graphics ORTEP3
_computing_publication_material CIFTAB
_computing_structure_refinement 'SHELXL-2018(Sheldrick, 2015b)'
_computing_structure_solution 'SHELXT-2018(Sheldrick, 2015a)'
_diffrn_ambient_temperature 220(2)
_diffrn_measured_fraction_theta_full 0.998
_diffrn_measured_fraction_theta_max 0.999
_diffrn_measurement_device_type 'Rayonix MX225HS CCD area detector'
_diffrn_measurement_method 'omega scan'
_diffrn_radiation_type synchrotron
_diffrn_radiation_wavelength 0.700
_diffrn_reflns_av_R_equivalents 0.0633
_diffrn_reflns_av_unetI/netI 0.0491
_diffrn_reflns_Laue_measured_fraction_full 0.998
_diffrn_reflns_Laue_measured_fraction_max 0.999
_diffrn_reflns_limit_h_max 28
_diffrn_reflns_limit_h_min -28
_diffrn_reflns_limit_k_max 33
_diffrn_reflns_limit_k_min -33
_diffrn_reflns_limit_l_max 20
_diffrn_reflns_limit_l_min -20
_diffrn_reflns_number 35918
_diffrn_reflns_point_group_measured_fraction_full 0.998
_diffrn_reflns_point_group_measured_fraction_max 0.999
_diffrn_reflns_theta_full 24.835
_diffrn_reflns_theta_max 26.999
_diffrn_reflns_theta_min 1.718
_diffrn_source 'PLSII 2D bending magnet'
_exptl_absorpt_coefficient_mu 0.449
_exptl_absorpt_correction_T_max 1.000
_exptl_absorpt_correction_T_min 0.959
_exptl_absorpt_correction_type empirical
_exptl_absorpt_process_details 'HKL3000sm Scalepack(Otwinowski et.al,2003)'
_exptl_crystal_colour 'pale purple'
_exptl_crystal_density_diffrn 0.805
_exptl_crystal_description block
_exptl_crystal_F_000 2232
_exptl_crystal_size_max 0.064
_exptl_crystal_size_mid 0.057
_exptl_crystal_size_min 0.043
_refine_diff_density_max 0.670
_refine_diff_density_min -0.607
_refine_diff_density_rms 0.056
_refine_ls_extinction_method none
_refine_ls_goodness_of_fit_ref 1.097
_refine_ls_hydrogen_treatment constr
_refine_ls_matrix_type full
_refine_ls_number_parameters 319
_refine_ls_number_reflns 9987
_refine_ls_number_restraints 6
_refine_ls_restrained_S_all 1.111
_refine_ls_R_factor_all 0.0649
_refine_ls_R_factor_gt 0.0515
_refine_ls_shift/su_max 0.000
_refine_ls_shift/su_mean 0.000
_refine_ls_structure_factor_coef Fsqd
_refine_ls_weighting_details 'w=1/[\s^2^(Fo^2^)+(0.0956P)^2^] where P=(Fo^2^+2Fc^2^)/3'
_refine_ls_weighting_scheme calc
_refine_ls_wR_factor_gt 0.1618
_refine_ls_wR_factor_ref 0.1676
_reflns_Friedel_coverage 0.000
_reflns_number_gt 7287
_reflns_number_total 9987
_reflns_threshold_expression 'I > 2\s(I)'
_cod_data_source_file c9cc02819f2.cif
_cod_data_source_block asflex_CN_sq
_cod_database_code 7123541
_shelx_shelxl_version_number 2018/3
_shelx_space_group_comment
;
The symmetry employed for this shelxl refinement is uniquely defined
by the following loop, which should always be used as a source of
symmetry information in preference to the above space-group names.
They are only intended as comments.
;
_shelx_estimated_absorpt_t_min 0.972
_shelx_estimated_absorpt_t_max 0.981

loop_
_space_group_symop_operation_xyz
'x, y, z'
'-x, y, -z+1/2'
'x+1/2, y+1/2, z'
'-x+1/2, y+1/2, -z+1/2'
'-x, -y, -z'
'x, -y, z-1/2'
'-x+1/2, -y+1/2, -z'
'x+1/2, -y+1/2, z-1/2'

loop_
_atom_site_label
_atom_site_type_symbol
_atom_site_fract_x
_atom_site_fract_y
_atom_site_fract_z
_atom_site_U_iso_or_equiv
_atom_site_adp_type
_atom_site_occupancy
_atom_site_site_symmetry_order
_atom_site_calc_flag
_atom_site_refinement_flags_posn
_atom_site_refinement_flags_adp
_atom_site_refinement_flags_occupancy
N8 N 0.4330(2) 0.2277(3) 0.6175(4) 0.219(3) Uani 1 1 d . . .
Ni1 Ni 0.500000 0.500000 0.000000 0.03756(12) Uani 1 2 d S . P
Ni2 Ni 0.750000 0.250000 0.500000 0.04603(13) Uani 1 2 d S . P
O1 O 0.51857(7) 0.46793(6) 0.12358(8) 0.0444(3) Uani 1 1 d . . .
O2 O 0.57801(7) 0.52118(6) 0.20663(9) 0.0510(4) Uani 1 1 d . . .
O3 O 0.69322(7) 0.30212(6) 0.42609(10) 0.0533(4) Uani 1 1 d . . .
O4 O 0.60756(9) 0.25871(7) 0.38797(13) 0.0738(6) Uani 1 1 d . . .
N1 N 0.53673(8) 0.57059(7) 0.03665(10) 0.0447(4) Uani 1 1 d . . .
H1 H 0.545731 0.570102 0.099577 0.054 Uiso 1 1 calc R U .
N2 N 0.43627(10) 0.61057(8) 0.05339(12) 0.0574(5) Uani 1 1 d . . .
N3 N 0.41363(8) 0.51734(7) 0.03869(11) 0.0472(4) Uani 1 1 d . . .
H3 H 0.414942 0.512728 0.101668 0.057 Uiso 1 1 calc R U .
N4 N 0.40612(15) 0.67020(13) 0.33686(18) 0.1044(10) Uani 1 1 d . . .
N5 N 0.69469(9) 0.18747(7) 0.46701(13) 0.0552(5) Uani 1 1 d . . .
H5 H 0.656416 0.201704 0.438390 0.066 Uiso 1 1 calc R U .
N6 N 0.64748(11) 0.18573(9) 0.60453(16) 0.0704(6) Uani 1 1 d . . .
N7 N 0.70526(10) 0.26834(8) 0.60771(13) 0.0580(5) Uani 1 1 d . . .
H7 H 0.667769 0.288219 0.589383 0.070 Uiso 1 1 calc R U .
C1 C 0.59519(11) 0.57436(10) -0.00425(14) 0.0548(6) Uani 1 1 d . . .
H1A H 0.621217 0.600857 0.024965 0.066 Uiso 1 1 calc R U .
H1AB H 0.587395 0.584893 -0.064255 0.066 Uiso 1 1 calc R U .
C2 C 0.49444(12) 0.61433(9) 0.01520(14) 0.0536(6) Uani 1 1 d . . .
H2A H 0.514565 0.646815 0.034053 0.064 Uiso 1 1 calc R U .
H2AB H 0.486851 0.616053 -0.047252 0.064 Uiso 1 1 calc R U .
C3 C 0.39397(12) 0.57183(10) 0.01969(15) 0.0571(6) Uani 1 1 d . . .
H3A H 0.388350 0.576170 -0.042639 0.069 Uiso 1 1 calc R U .
H3AB H 0.354034 0.577685 0.043332 0.069 Uiso 1 1 calc R U .
C4 C 0.37184(10) 0.47759(10) 0.00014(14) 0.0557(6) Uani 1 1 d . . .
H4A H 0.360018 0.486584 -0.059628 0.067 Uiso 1 1 calc R U .
H4AB H 0.334484 0.475683 0.031551 0.067 Uiso 1 1 calc R U .
C5 C 0.44035(14) 0.61678(10) 0.14605(15) 0.0657(7) Uani 1 1 d . . .
H5A H 0.479667 0.633212 0.164139 0.079 Uiso 1 1 calc R U .
H5AB H 0.439443 0.582441 0.173074 0.079 Uiso 1 1 calc R U .
C6 C 0.39004(19) 0.64842(17) 0.1754(2) 0.1061(12) Uani 1 1 d . U .
H6A H 0.387480 0.680888 0.142595 0.127 Uiso 1 1 calc R U .
H6B H 0.351180 0.629708 0.164136 0.127 Uiso 1 1 calc R U .
C7 C 0.39796(17) 0.66054(15) 0.2658(2) 0.0967(12) Uani 1 1 d . . .
C8 C 0.72558(14) 0.15846(10) 0.40167(18) 0.0704(8) Uani 1 1 d . . .
H8A H 0.696007 0.135949 0.369490 0.084 Uiso 1 1 calc R U .
H8AB H 0.758062 0.136564 0.428987 0.084 Uiso 1 1 calc R U .
C9 C 0.67621(13) 0.15599(10) 0.53998(19) 0.0683(8) Uani 1 1 d . . .
H9A H 0.647573 0.128948 0.518266 0.082 Uiso 1 1 calc R U .
H9AB H 0.712689 0.138641 0.566634 0.082 Uiso 1 1 calc R U .
C10 C 0.68617(14) 0.22158(11) 0.65593(17) 0.0697(7) Uani 1 1 d . . .
H10A H 0.723104 0.203090 0.678467 0.084 Uiso 1 1 calc R U .
H10B H 0.663862 0.233027 0.704952 0.084 Uiso 1 1 calc R U .
C11 C 0.74710(14) 0.30327(11) 0.65811(17) 0.0693(7) Uani 1 1 d . . .
H11A H 0.779895 0.283057 0.688419 0.083 Uiso 1 1 calc R U .
H11B H 0.724490 0.321871 0.700755 0.083 Uiso 1 1 calc R U .
C12 C 0.58522(14) 0.20376(14) 0.5804(2) 0.0862(9) Uani 1 1 d . . .
H12A H 0.585919 0.241505 0.572077 0.103 Uiso 1 1 calc R U .
H12B H 0.570988 0.187804 0.525687 0.103 Uiso 1 1 calc R U .
C13 C 0.5424(2) 0.1914(2) 0.6439(4) 0.166(2) Uani 1 1 d . . .
H13A H 0.539147 0.153484 0.647866 0.199 Uiso 1 1 calc R U .
H13B H 0.559358 0.204092 0.699697 0.199 Uiso 1 1 calc R U .
C14 C 0.4816(3) 0.2125(3) 0.6280(4) 0.172(3) Uani 1 1 d . . .
C15 C 0.55531(9) 0.47788(8) 0.18773(12) 0.0388(4) Uani 1 1 d . . .
C16 C 0.57408(9) 0.43116(8) 0.24239(11) 0.0358(4) Uani 1 1 d . . .
C17 C 0.63652(9) 0.42665(8) 0.26898(12) 0.0424(5) Uani 1 1 d . . .
H17 H 0.663675 0.453501 0.256170 0.051 Uiso 1 1 calc R U .
C18 C 0.65907(10) 0.38357(9) 0.31365(12) 0.0443(5) Uani 1 1 d . . .
H18 H 0.701101 0.381430 0.331136 0.053 Uiso 1 1 calc R U .
C19 C 0.61982(10) 0.34367(8) 0.33259(12) 0.0401(5) Uani 1 1 d . . .
C20 C 0.55757(10) 0.34769(7) 0.30602(11) 0.0380(4) Uani 1 1 d . . .
H20 H 0.530843 0.320417 0.318275 0.046 Uiso 1 1 calc R U .
C21 C 0.53412(8) 0.39102(7) 0.26188(10) 0.0335(4) Uani 1 1 d . . .
C22 C 0.64168(11) 0.29749(9) 0.38628(13) 0.0484(5) Uani 1 1 d . . .

loop_
_atom_site_aniso_label
_atom_site_aniso_U_11
_atom_site_aniso_U_22
_atom_site_aniso_U_33
_atom_site_aniso_U_23
_atom_site_aniso_U_13
_atom_site_aniso_U_12
N8 0.124(4) 0.289(8) 0.247(7) 0.065(5) 0.029(4) 0.072(5)
Ni1 0.0414(2) 0.0457(2) 0.02407(18) 0.00698(13) -0.00948(14) 0.00507(16)
Ni2 0.0529(3) 0.0440(2) 0.0383(2) 0.00051(15) -0.01890(17) 0.01169(18)
O1 0.0509(8) 0.0560(8) 0.0241(6) 0.0100(6) -0.0147(6) -0.0010(7)
O2 0.0621(10) 0.0465(8) 0.0419(8) 0.0054(6) -0.0162(7) -0.0070(8)
O3 0.0566(9) 0.0500(8) 0.0493(9) 0.0071(7) -0.0263(7) 0.0107(8)
O4 0.0657(11) 0.0581(10) 0.0921(15) 0.0246(9) -0.0349(10) 0.0002(9)
N1 0.0558(11) 0.0514(9) 0.0252(8) 0.0047(7) -0.0096(7) -0.0006(9)
N2 0.0745(14) 0.0606(11) 0.0354(10) 0.0002(8) -0.0077(9) 0.0212(11)
N3 0.0455(10) 0.0640(11) 0.0309(9) 0.0059(8) -0.0064(7) 0.0089(9)
N4 0.122(2) 0.130(2) 0.0590(16) -0.0186(16) -0.0092(16) 0.060(2)
N5 0.0604(12) 0.0474(10) 0.0542(12) 0.0023(8) -0.0236(9) 0.0063(10)
N6 0.0651(14) 0.0756(14) 0.0689(15) 0.0189(12) -0.0077(12) 0.0036(12)
N7 0.0628(12) 0.0622(11) 0.0467(11) -0.0020(9) -0.0131(9) 0.0154(11)
C1 0.0626(14) 0.0664(14) 0.0340(11) 0.0082(10) -0.0072(10) -0.0136(13)
C2 0.0773(17) 0.0475(12) 0.0338(11) 0.0060(9) -0.0125(11) 0.0048(12)
C3 0.0588(14) 0.0729(15) 0.0381(12) 0.0063(11) -0.0086(10) 0.0243(13)
C4 0.0424(11) 0.0868(17) 0.0367(11) 0.0103(11) -0.0055(9) -0.0012(13)
C5 0.0891(19) 0.0684(15) 0.0382(12) -0.0014(11) -0.0063(12) 0.0220(15)
C6 0.113(2) 0.141(3) 0.0622(18) -0.0222(19) -0.0083(17) 0.051(2)
C7 0.109(3) 0.121(3) 0.0574(19) -0.0192(18) -0.0100(17) 0.057(2)
C8 0.0788(18) 0.0570(14) 0.0709(18) -0.0191(13) -0.0279(15) 0.0147(14)
C9 0.0692(17) 0.0552(13) 0.0767(19) 0.0123(13) -0.0242(14) 0.0026(13)
C10 0.0798(18) 0.0803(18) 0.0475(14) 0.0090(13) -0.0076(13) 0.0147(16)
C11 0.0804(18) 0.0763(17) 0.0486(14) -0.0149(13) -0.0149(13) 0.0183(15)
C12 0.077(2) 0.098(2) 0.082(2) 0.0184(18) -0.0112(17) -0.0018(19)
C13 0.104(3) 0.218(6) 0.180(6) 0.077(5) 0.045(3) 0.041(4)
C14 0.106(4) 0.224(7) 0.188(6) 0.056(5) 0.023(4) 0.035(4)
C15 0.0410(10) 0.0500(11) 0.0243(9) 0.0044(8) -0.0054(7) 0.0019(9)
C16 0.0401(10) 0.0462(10) 0.0196(8) 0.0009(7) -0.0101(7) 0.0041(9)
C17 0.0415(11) 0.0527(11) 0.0314(10) 0.0069(8) -0.0096(8) -0.0022(10)
C18 0.0386(10) 0.0604(12) 0.0321(10) 0.0033(9) -0.0110(8) 0.0083(10)
C19 0.0465(11) 0.0457(10) 0.0260(9) -0.0016(8) -0.0127(8) 0.0117(9)
C20 0.0475(11) 0.0404(9) 0.0242(9) 0.0000(7) -0.0123(8) 0.0022(9)
C21 0.0380(10) 0.0411(9) 0.0195(8) -0.0029(7) -0.0127(7) 0.0032(8)
C22 0.0539(13) 0.0514(12) 0.0374(11) 0.0020(9) -0.0146(10) 0.0127(11)

loop_
_atom_type_symbol
_atom_type_description
_atom_type_scat_dispersion_real
_atom_type_scat_dispersion_imag
_atom_type_scat_source
C C 0.0030 0.0016 'International Tables Vol C Tables 4.2.6.8 and 6.1.1.4'
H H 0.0000 0.0000 'International Tables Vol C Tables 4.2.6.8 and 6.1.1.4'
N N 0.0059 0.0032 'International Tables Vol C Tables 4.2.6.8 and 6.1.1.4'
O O 0.0105 0.0059 'International Tables Vol C Tables 4.2.6.8 and 6.1.1.4'
Ni Ni 0.3420 1.0875 'International Tables Vol C Tables 4.2.6.8 and 6.1.1.4'

loop_
_geom_angle_atom_site_label_1
_geom_angle_atom_site_label_2
_geom_angle_atom_site_label_3
_geom_angle
_geom_angle_site_symmetry_1
_geom_angle_site_symmetry_3
N1 Ni1 N1 180.0 5_665 .
N1 Ni1 N3 94.21(8) 5_665 5_665
N1 Ni1 N3 85.79(8) . 5_665
N1 Ni1 N3 85.79(8) 5_665 .
N1 Ni1 N3 94.21(8) . .
N3 Ni1 N3 180.0 5_665 .
N1 Ni1 O1 92.47(6) 5_665 5_665
N1 Ni1 O1 87.52(6) . 5_665
N3 Ni1 O1 86.50(7) 5_665 5_665
N3 Ni1 O1 93.50(7) . 5_665
N1 Ni1 O1 87.53(6) 5_665 .
N1 Ni1 O1 92.47(6) . .
N3 Ni1 O1 93.50(7) 5_665 .
N3 Ni1 O1 86.51(7) . .
O1 Ni1 O1 180.0 5_665 .
N5 Ni2 N5 180.0 7_656 .
N5 Ni2 N7 85.27(9) 7_656 .
N5 Ni2 N7 94.73(9) . .
N5 Ni2 N7 94.73(9) 7_656 7_656
N5 Ni2 N7 85.27(9) . 7_656
N7 Ni2 N7 180.0 . 7_656
N5 Ni2 O3 87.29(7) 7_656 .
N5 Ni2 O3 92.71(7) . .
N7 Ni2 O3 90.53(7) . .
N7 Ni2 O3 89.47(7) 7_656 .
N5 Ni2 O3 92.71(7) 7_656 7_656
N5 Ni2 O3 87.29(7) . 7_656
N7 Ni2 O3 89.47(7) . 7_656
N7 Ni2 O3 90.53(7) 7_656 7_656
O3 Ni2 O3 180.0 . 7_656
C15 O1 Ni1 135.76(13) . .
C22 O3 Ni2 133.11(15) . .
C1 N1 C2 113.42(17) . .
C1 N1 Ni1 105.72(14) . .
C2 N1 Ni1 112.64(13) . .
C1 N1 H1 108.3 . .
C2 N1 H1 108.3 . .
Ni1 N1 H1 108.3 . .
C3 N2 C2 117.18(19) . .
C3 N2 C5 115.9(2) . .
C2 N2 C5 114.1(2) . .
C4 N3 C3 114.23(17) . .
C4 N3 Ni1 106.36(14) . .
C3 N3 Ni1 113.62(15) . .
C4 N3 H3 107.4 . .
C3 N3 H3 107.4 . .
Ni1 N3 H3 107.4 . .
C8 N5 C9 114.9(2) . .
C8 N5 Ni2 106.52(17) . .
C9 N5 Ni2 114.92(16) . .
C8 N5 H5 106.6 . .
C9 N5 H5 106.6 . .
Ni2 N5 H5 106.6 . .
C9 N6 C10 117.4(2) . .
C9 N6 C12 115.3(2) . .
C10 N6 C12 115.8(3) . .
C11 N7 C10 113.9(2) . .
C11 N7 Ni2 105.52(17) . .
C10 N7 Ni2 113.08(16) . .
C11 N7 H7 108.0 . .
C10 N7 H7 108.0 . .
Ni2 N7 H7 108.0 . .
N1 C1 C4 110.27(18) . 5_665
N1 C1 H1A 109.6 . .
C4 C1 H1A 109.6 5_665 .
N1 C1 H1AB 109.6 . .
C4 C1 H1AB 109.6 5_665 .
H1A C1 H1AB 108.1 . .
N2 C2 N1 114.06(18) . .
N2 C2 H2A 108.7 . .
N1 C2 H2A 108.7 . .
N2 C2 H2AB 108.7 . .
N1 C2 H2AB 108.7 . .
H2A C2 H2AB 107.6 . .
N2 C3 N3 114.30(18) . .
N2 C3 H3A 108.7 . .
N3 C3 H3A 108.7 . .
N2 C3 H3AB 108.7 . .
N3 C3 H3AB 108.7 . .
H3A C3 H3AB 107.6 . .
N3 C4 C1 108.45(18) . 5_665
N3 C4 H4A 110.0 . .
C1 C4 H4A 110.0 5_665 .
N3 C4 H4AB 110.0 . .
C1 C4 H4AB 110.0 5_665 .
H4A C4 H4AB 108.4 . .
N2 C5 C6 112.1(2) . .
N2 C5 H5A 109.2 . .
C6 C5 H5A 109.2 . .
N2 C5 H5AB 109.2 . .
C6 C5 H5AB 109.2 . .
H5A C5 H5AB 107.9 . .
C7 C6 C5 112.6(3) . .
C7 C6 H6A 109.1 . .
C5 C6 H6A 109.1 . .
C7 C6 H6B 109.1 . .
C5 C6 H6B 109.1 . .
H6A C6 H6B 107.8 . .
N4 C7 C6 177.9(5) . .
N5 C8 C11 108.6(2) . 7_656
N5 C8 H8A 110.0 . .
C11 C8 H8A 110.0 7_656 .
N5 C8 H8AB 110.0 . .
C11 C8 H8AB 110.0 7_656 .
H8A C8 H8AB 108.4 . .
N6 C9 N5 113.8(2) . .
N6 C9 H9A 108.8 . .
N5 C9 H9A 108.8 . .
N6 C9 H9AB 108.8 . .
N5 C9 H9AB 108.8 . .
H9A C9 H9AB 107.7 . .
N6 C10 N7 113.8(2) . .
N6 C10 H10A 108.8 . .
N7 C10 H10A 108.8 . .
N6 C10 H10B 108.8 . .
N7 C10 H10B 108.8 . .
H10A C10 H10B 107.7 . .
N7 C11 C8 108.9(2) . 7_656
N7 C11 H11A 109.9 . .
C8 C11 H11A 109.9 7_656 .
N7 C11 H11B 109.9 . .
C8 C11 H11B 109.9 7_656 .
H11A C11 H11B 108.3 . .
C13 C12 N6 112.7(3) . .
C13 C12 H12A 109.1 . .
N6 C12 H12A 109.1 . .
C13 C12 H12B 109.1 . .
N6 C12 H12B 109.1 . .
H12A C12 H12B 107.8 . .
C14 C13 C12 115.4(5) . .
C14 C13 H13A 108.4 . .
C12 C13 H13A 108.4 . .
C14 C13 H13B 108.4 . .
C12 C13 H13B 108.4 . .
H13A C13 H13B 107.5 . .
N8 C14 C13 177.4(7) . .
O2 C15 O1 126.02(18) . .
O2 C15 C16 119.19(16) . .
O1 C15 C16 114.74(17) . .
C21 C16 C17 118.78(17) . .
C21 C16 C15 124.09(16) . .
C17 C16 C15 116.94(18) . .
C18 C17 C16 121.4(2) . .
C18 C17 H17 119.3 . .
C16 C17 H17 119.3 . .
C19 C18 C17 119.98(19) . .
C19 C18 H18 120.0 . .
C17 C18 H18 120.0 . .
C18 C19 C20 119.01(18) . .
C18 C19 C22 121.73(18) . .
C20 C19 C22 119.1(2) . .
C21 C20 C19 121.65(19) . .
C21 C20 H20 119.2 . .
C19 C20 H20 119.2 . .
C20 C21 C16 119.13(17) . .
C20 C21 C21 116.47(14) . 2_655
C16 C21 C21 124.40(12) . 2_655
O4 C22 O3 125.6(2) . .
O4 C22 C19 118.33(19) . .
O3 C22 C19 116.1(2) . .

loop_
_geom_bond_atom_site_label_1
_geom_bond_atom_site_label_2
_geom_bond_distance
_geom_bond_site_symmetry_2
N8 C14 1.132(6) .
Ni1 N1 2.0507(18) 5_665
Ni1 N1 2.0507(18) .
Ni1 N3 2.0644(19) 5_665
Ni1 N3 2.0645(19) .
Ni1 O1 2.1143(13) 5_665
Ni1 O1 2.1143(13) .
Ni2 N5 2.0550(19) 7_656
Ni2 N5 2.0550(19) .
Ni2 N7 2.056(2) .
Ni2 N7 2.056(2) 7_656
Ni2 O3 2.1148(14) .
Ni2 O3 2.1148(14) 7_656
O1 C15 1.267(2) .
O2 C15 1.246(2) .
O3 C22 1.253(2) .
O4 C22 1.246(3) .
N1 C1 1.467(3) .
N1 C2 1.479(3) .
N1 H1 0.9900 .
N2 C3 1.434(3) .
N2 C2 1.441(3) .
N2 C5 1.454(3) .
N3 C4 1.471(3) .
N3 C3 1.490(3) .
N3 H3 0.9900 .
N4 C7 1.140(4) .
N5 C8 1.465(3) .
N5 C9 1.477(3) .
N5 H5 0.9900 .
N6 C9 1.442(4) .
N6 C10 1.455(4) .
N6 C12 1.460(4) .
N7 C11 1.471(3) .
N7 C10 1.493(3) .
N7 H7 0.9900 .
C1 C4 1.517(3) 5_665
C1 H1A 0.9800 .
C1 H1AB 0.9800 .
C2 H2A 0.9800 .
C2 H2AB 0.9800 .
C3 H3A 0.9800 .
C3 H3AB 0.9800 .
C4 H4A 0.9800 .
C4 H4AB 0.9800 .
C5 C6 1.464(4) .
C5 H5A 0.9800 .
C5 H5AB 0.9800 .
C6 C7 1.446(4) .
C6 H6A 0.9800 .
C6 H6B 0.9800 .
C8 C11 1.507(4) 7_656
C8 H8A 0.9800 .
C8 H8AB 0.9800 .
C9 H9A 0.9800 .
C9 H9AB 0.9800 .
C10 H10A 0.9800 .
C10 H10B 0.9800 .
C11 H11A 0.9800 .
C11 H11B 0.9800 .
C12 C13 1.443(5) .
C12 H12A 0.9800 .
C12 H12B 0.9800 .
C13 C14 1.438(7) .
C13 H13A 0.9800 .
C13 H13B 0.9800 .
C15 C16 1.515(3) .
C16 C21 1.398(3) .
C16 C17 1.401(3) .
C17 C18 1.383(3) .
C17 H17 0.9400 .
C18 C19 1.381(3) .
C18 H18 0.9400 .
C19 C20 1.396(3) .
C19 C22 1.513(3) .
C20 C21 1.390(2) .
C20 H20 0.9400 .
C21 C21 1.509(3) 2_655

loop_
_geom_hbond_atom_site_label_D
_geom_hbond_atom_site_label_H
_geom_hbond_atom_site_label_A
_geom_hbond_distance_DH
_geom_hbond_distance_HA
_geom_hbond_distance_DA
_geom_hbond_angle_DHA
_geom_hbond_site_symmetry_A
_geom_hbond_publ_flag
N1 H1 O2 0.99 2.17 3.027(2) 143.6 . yes
N5 H5 O4 0.99 1.95 2.859(3) 152.0 . yes
N7 H7 N4 0.99 2.31 3.071(3) 133.3 5_666 yes

loop_
_geom_torsion_atom_site_label_1
_geom_torsion_atom_site_label_2
_geom_torsion_atom_site_label_3
_geom_torsion_atom_site_label_4
_geom_torsion
_geom_torsion_site_symmetry_4
C2 N1 C1 C4 -164.32(17) 5_665
Ni1 N1 C1 C4 -40.42(19) 5_665
C3 N2 C2 N1 -71.6(2) .
C5 N2 C2 N1 68.6(3) .
C1 N1 C2 N2 178.69(18) .
Ni1 N1 C2 N2 58.6(2) .
C2 N2 C3 N3 68.9(3) .
C5 N2 C3 N3 -70.6(3) .
C4 N3 C3 N2 -176.87(19) .
Ni1 N3 C3 N2 -54.6(2) .
C3 N3 C4 C1 165.30(19) 5_665
Ni1 N3 C4 C1 39.15(19) 5_665
C3 N2 C5 C6 -80.3(3) .
C2 N2 C5 C6 138.9(3) .
N2 C5 C6 C7 -172.4(3) .
C9 N5 C8 C11 -168.5(2) 7_656
Ni2 N5 C8 C11 -40.0(2) 7_656
C10 N6 C9 N5 -69.5(3) .
C12 N6 C9 N5 72.5(3) .
C8 N5 C9 N6 178.3(2) .
Ni2 N5 C9 N6 54.2(3) .
C9 N6 C10 N7 71.4(3) .
C12 N6 C10 N7 -70.4(3) .
C11 N7 C10 N6 -176.9(2) .
Ni2 N7 C10 N6 -56.4(3) .
C10 N7 C11 C8 167.0(2) 7_656
Ni2 N7 C11 C8 42.4(2) 7_656
C9 N6 C12 C13 129.5(4) .
C10 N6 C12 C13 -87.9(4) .
N6 C12 C13 C14 174.2(5) .
Ni1 O1 C15 O2 26.5(3) .
Ni1 O1 C15 C16 -150.74(15) .
O2 C15 C16 C21 143.2(2) .
O1 C15 C16 C21 -39.4(3) .
O2 C15 C16 C17 -41.9(3) .
O1 C15 C16 C17 135.6(2) .
C21 C16 C17 C18 0.1(3) .
C15 C16 C17 C18 -175.18(18) .
C16 C17 C18 C19 0.3(3) .
C17 C18 C19 C20 0.0(3) .
C17 C18 C19 C22 -175.93(19) .
C18 C19 C20 C21 -0.7(3) .
C22 C19 C20 C21 175.33(17) .
C19 C20 C21 C16 1.1(3) .
C19 C20 C21 C21 -178.96(18) 2_655
C17 C16 C21 C20 -0.8(3) .
C15 C16 C21 C20 174.12(17) .
C17 C16 C21 C21 179.29(19) 2_655
C15 C16 C21 C21 -5.8(3) 2_655
Ni2 O3 C22 O4 7.0(4) .
Ni2 O3 C22 C19 -173.50(14) .
C18 C19 C22 O4 -167.0(2) .
C20 C19 C22 O4 17.1(3) .
C18 C19 C22 O3 13.5(3) .
C20 C19 C22 O3 -162.44(19) .
